data_1551193
loop_
_publ_author_name
'Fataftah, Majed S.'
'Krzyaniak, Matthew D.'
'Vlaisavljevich, Bess'
'Wasielewski, Michael R.'
'Zadrozny, Joseph'
'Freedman, Danna'

_publ_section_title
;
 Metal-Ligand Covalency Enables Room Temperature Molecular Qubit
 Candidates
;
_journal_name_full 'Chemical Science'
_journal_paper_doi 10.1039/C9SC00074G
_journal_year 2019
_chemical_formula_moiety 'C18 H12 S6 V, 2(C24 H20 P)'
_chemical_formula_sum 'C66 H52 P2 S6 V'
_chemical_formula_weight 1150.31
_chemical_name_systematic 'tetraphenyl phosphonium vanadium tris-dithiocatechol'
_space_group_crystal_system triclinic
_space_group_IT_number 2
_space_group_name_Hall '-P 1'
_space_group_name_H-M_alt 'P -1'
_symmetry_space_group_name_Hall '-P 1'
_symmetry_space_group_name_H-M 'P -1'
_atom_sites_solution_hydrogens geom
_atom_sites_solution_primary dual
_audit_block_doi 10.5517/ccdc.csd.cc210d9s
_audit_creation_date 2018-11-05
_audit_creation_method
;
Olex2 1.2
(compiled 2018.05.29 svn.r3508 for OlexSys, GUI svn.r5506)
;
_audit_update_record
;
2018-11-05 deposited with the CCDC.    2019-05-28 downloaded from the CCDC.
;
_cell_angle_alpha 77.929(2)
_cell_angle_beta 88.111(2)
_cell_angle_gamma 60.715(2)
_cell_formula_units_Z 4
_cell_length_a 13.7448(6)
_cell_length_b 14.0207(6)
_cell_length_c 33.4597(15)
_cell_measurement_reflns_used 9877
_cell_measurement_temperature 100
_cell_measurement_theta_max 26.64
_cell_measurement_theta_min 2.36
_cell_volume 5481.4(4)
_computing_cell_refinement 'SAINT V8.38A (?, 2016)'
_computing_data_reduction 'SAINT V8.38A (?, 2016)'
_computing_molecular_graphics 'Olex2 (Dolomanov et al., 2009)'
_computing_publication_material 'Olex2 (Dolomanov et al., 2009)'
_computing_structure_refinement 'XL (Sheldrick, 2008)'
_computing_structure_solution 'XT (Sheldrick, 2015)'
_diffrn_ambient_temperature 100.0
_diffrn_measured_fraction_theta_full 0.998
_diffrn_measured_fraction_theta_max 0.989
_diffrn_measurement_device_type 'Bruker APEX-II CCD'
_diffrn_measurement_method '\f and \w scans'
_diffrn_radiation_type MoK\a
_diffrn_radiation_wavelength 0.71073
_diffrn_reflns_av_R_equivalents 0.0533
_diffrn_reflns_av_unetI/netI 0.0777
_diffrn_reflns_Laue_measured_fraction_full 0.998
_diffrn_reflns_Laue_measured_fraction_max 0.989
_diffrn_reflns_limit_h_max 17
_diffrn_reflns_limit_h_min -17
_diffrn_reflns_limit_k_max 18
_diffrn_reflns_limit_k_min -18
_diffrn_reflns_limit_l_max 43
_diffrn_reflns_limit_l_min -41
_diffrn_reflns_number 88492
_diffrn_reflns_point_group_measured_fraction_full 0.998
_diffrn_reflns_point_group_measured_fraction_max 0.989
_diffrn_reflns_theta_full 25.242
_diffrn_reflns_theta_max 27.541
_diffrn_reflns_theta_min 0.624
_diffrn_standards_number 0
_exptl_absorpt_coefficient_mu 0.511
_exptl_absorpt_correction_T_max 0.7456
_exptl_absorpt_correction_T_min 0.7004
_exptl_absorpt_correction_type multi-scan
_exptl_absorpt_process_details
'SADABS-2016/2 (Bruker,2016/2) was used for absorption correction. wR2(int) was 0.0711 before and 0.0563 after correction. The Ratio of minimum to maximum transmission is 0.9394. The \l/2 correction factor is Not present.'
_exptl_crystal_colour 'dull dark red'
_exptl_crystal_colour_lustre dull
_exptl_crystal_colour_modifier dark
_exptl_crystal_colour_primary red
_exptl_crystal_density_diffrn 1.394
_exptl_crystal_description block
_exptl_crystal_F_000 2388
_exptl_crystal_preparation 'Synthesized in MeCN between VO(acac)2 and dithiocatechol with Ph4PBr'
_exptl_crystal_recrystallization_method 'Crystallized from Et2O diffusion into MeCN'
_exptl_crystal_size_max 0.13
_exptl_crystal_size_mid 0.11
_exptl_crystal_size_min 0.08
_refine_diff_density_max 0.718
_refine_diff_density_min -0.350
_refine_diff_density_rms 0.081
_refine_ls_extinction_method none
_refine_ls_goodness_of_fit_ref 1.012
_refine_ls_hydrogen_treatment constr
_refine_ls_matrix_type full
_refine_ls_number_parameters 1351
_refine_ls_number_reflns 25012
_refine_ls_number_restraints 2286
_refine_ls_restrained_S_all 0.967
_refine_ls_R_factor_all 0.0813
_refine_ls_R_factor_gt 0.0497
_refine_ls_shift/su_max 0.001
_refine_ls_shift/su_mean 0.000
_refine_ls_structure_factor_coef Fsqd
_refine_ls_weighting_details 'w=1/[\s^2^(Fo^2^)+(0.0488P)^2^] where P=(Fo^2^+2Fc^2^)/3'
_refine_ls_weighting_scheme calc
_refine_ls_wR_factor_gt 0.0979
_refine_ls_wR_factor_ref 0.1082
_reflns_Friedel_coverage 0.000
_reflns_number_gt 17727
_reflns_number_total 25012
_reflns_threshold_expression 'I > 2\s(I)'
_cod_data_source_file c9sc00074g2.cif
_cod_data_source_block jz5093_0m
_cod_database_code 1551193
_shelx_shelxl_version_number 2016/6
_shelx_space_group_comment
;
The symmetry employed for this shelxl refinement is uniquely defined
by the following loop, which should always be used as a source of
symmetry information in preference to the above space-group names.
They are only intended as comments.
;
_shelx_estimated_absorpt_t_max 0.960
_shelx_estimated_absorpt_t_min 0.937
_olex2_refinement_description
;
1. Fixed Uiso
 At 1.2 times of:
  All C(H) groups
2. Rigid bond restraints
 All non-hydrogen atoms
 with sigma for 1-2 distances of 0.01 and sigma for 1-3 distances of 0.01
3. Uiso/Uaniso restraints and constraints
All non-hydrogen atoms have similar U: within 2A with sigma of 0.04 and sigma
for terminal atoms of 0.08
All non-hydrogen atoms restrained to be isotropic: with sigma of 0.1 and sigma
for terminal atoms of 0.2
4.a Aromatic/amide H refined with riding coordinates:
 C00J(H00J), C00O(H00O), C00P(H00P), C00R(H00R), C00S(H00S), C00W(H00W),
 C00X(H00X), C010(H010), C011(H011), C013(H013), C014(H014), C017(H017),
 C018(H018), C019(H019), C01A(H01A), C01D(H01D), C01F(H01F), C01G(H01G),
 C01J(H01J), C01K(H01K), C01L(H01L), C01M(H01M), C01N(H01N), C01O(H01O),
 C01P(H01P), C01Q(H01Q), C01R(H01R), C01T(H01T), C01V(H01V), C01W(H01W),
 C01Y(H01Y), C01Z(H01Z), C020(H020), C021(H021), C022(H022), C024(H024),
 C025(H025), C026(H026), C027(H027), C028(H028), C02A(H02A), C02C(H02C),
 C02D(H02D), C02E(H02E), C02F(H02F), C02H(H02H), C02J(H02J), C02K(H02K),
 C02L(H02L), C02M(H02M), C02N(H02N), C02O(H02O), C02P(H02P), C02R(H02R),
 C02S(H02S), C02U(H02U), C02V(H02V), C02W(H02W), C02X(H02X), C02Y(H02Y),
 C02Z(H02Z), C030(H030), C031(H031), C032(H032), C033(H033), C034(H034),
 C035(H035), C036(H036), C037(H037), C038(H038), C039(H039), C03A(H03A),
 C03B(H03B), C03C(H03C), C03D(H03D), C03E(H03E), C03F(H03F), C03G(H03G),
 C03H(H03H), C03I(H03I), C03J(H03J), C03K(H03K), C03L(H03L), C03M(H03M),
 C03N(H03N), C03O(H03O), C03P(H03P), C03Q(H03Q), C03R(H03R), C03S(H03S),
 C03T(H03T), C03U(H03U), C03V(H03V), C03W(H03W), C03X(H03X), C03Y(H03Y),
 C03Z(H03Z), C040(H040), C041(H041), C042(H042), C043(H043), C044(H044),
 C045(H045), C046(H046)
;
_olex2_exptl_crystal_mounting_method 'Maounted using paratone N'
_olex2_submission_special_instructions 'No special instructions were received'

loop_
_space_group_symop_operation_xyz
'x, y, z'
'-x, -y, -z'

loop_
_atom_site_label
_atom_site_type_symbol
_atom_site_fract_x
_atom_site_fract_y
_atom_site_fract_z
_atom_site_U_iso_or_equiv
_atom_site_adp_type
_atom_site_occupancy
_atom_site_site_symmetry_order
_atom_site_calc_flag
_atom_site_refinement_flags_posn
_atom_site_refinement_flags_adp
V001 V 0.17227(3) 0.74446(3) 0.37547(2) 0.01421(10) Uani 1 1 d . U
V002 V 0.37247(3) 0.24108(3) 0.12398(2) 0.01477(10) Uani 1 1 d . U
S003 S 0.55390(5) 0.10204(5) 0.15518(2) 0.01689(14) Uani 1 1 d . U
S004 S 0.09054(5) 0.82878(5) 0.43074(2) 0.01725(14) Uani 1 1 d . U
S005 S 0.20737(5) 0.66053(5) 0.31803(2) 0.01700(14) Uani 1 1 d . U
S006 S 0.12907(5) 0.60022(5) 0.40427(2) 0.01724(14) Uani 1 1 d . U
S007 S 0.18811(5) 0.31833(5) 0.09269(2) 0.01775(14) Uani 1 1 d . U
S008 S 0.33110(5) 0.64481(5) 0.42335(2) 0.01741(14) Uani 1 1 d . U
S009 S 0.31163(5) 0.14078(5) 0.17448(2) 0.01765(14) Uani 1 1 d . U
S00A S 0.27705(5) 0.82644(5) 0.34137(2) 0.01855(14) Uani 1 1 d . U
S00B S 0.00973(5) 0.89906(5) 0.33754(2) 0.01792(14) Uani 1 1 d . U
P00C P 0.82832(5) 0.44491(5) 0.34164(2) 0.01350(14) Uani 1 1 d . U
S00D S 0.43351(5) 0.14611(5) 0.06942(2) 0.01733(14) Uani 1 1 d . U
P00E P 0.01318(5) -0.05863(5) 0.09032(2) 0.01416(14) Uani 1 1 d . U
P00F P 0.49871(5) 0.05667(5) 0.40600(2) 0.01381(14) Uani 1 1 d . U
S00G S 0.38325(5) 0.39043(5) 0.07985(2) 0.01911(14) Uani 1 1 d . U
S00H S 0.36436(5) 0.33842(5) 0.17481(2) 0.01862(14) Uani 1 1 d . U
P00I P 0.73010(5) 0.55081(5) 0.15932(2) 0.01436(14) Uani 1 1 d . U
C00J C 0.85341(19) 0.62030(19) 0.19709(7) 0.0166(5) Uani 1 1 d . U
H00J H 0.783489 0.681584 0.200585 0.020 Uiso 1 1 calc R .
C00K C 0.38284(17) 0.04279(18) 0.42667(7) 0.0128(5) Uani 1 1 d . U
C00L C 0.94595(17) 0.32759(19) 0.32766(7) 0.0138(5) Uani 1 1 d . U
C00M C 0.50103(18) 0.16922(19) 0.42285(7) 0.0145(5) Uani 1 1 d . U
C00N C -0.10756(18) 0.07241(19) 0.06726(7) 0.0137(5) Uani 1 1 d . U
C00O C 0.71766(19) 0.66258(19) 0.29468(7) 0.0175(5) Uani 1 1 d . U
H00O H 0.656224 0.650556 0.291778 0.021 Uiso 1 1 calc R .
C00P C 0.98704(18) 0.3377(2) 0.28926(7) 0.0170(5) Uani 1 1 d . U
H00P H 0.958685 0.409402 0.271302 0.020 Uiso 1 1 calc R .
C00Q C 0.61195(18) 0.65649(19) 0.17841(7) 0.0156(5) Uani 1 1 d . U
C00R C 0.55639(18) 0.1481(2) 0.46063(7) 0.0162(5) Uani 1 1 d . U
H00R H 0.598896 0.073420 0.476159 0.019 Uiso 1 1 calc R .
C00S C 0.70727(19) 0.37444(19) 0.30308(7) 0.0160(5) Uani 1 1 d . U
H00S H 0.775902 0.327121 0.293061 0.019 Uiso 1 1 calc R .
C00T C 0.85677(18) 0.53460(19) 0.18117(7) 0.0147(5) Uani 1 1 d . U
C00U C 0.16388(17) 0.51062(19) 0.37041(7) 0.0156(5) Uani 1 1 d . U
C00V C 0.13826(18) -0.05492(18) 0.07537(7) 0.0145(5) Uani 1 1 d . U
C00W C 0.19459(18) -0.10224(19) 0.04313(7) 0.0170(5) Uani 1 1 d . U
H00W H 0.168667 -0.139339 0.029347 0.020 Uiso 1 1 calc R .
C00X C -0.09507(18) 0.16419(19) 0.04950(7) 0.0156(5) Uani 1 1 d . U
H00X H -0.022383 0.155495 0.046485 0.019 Uiso 1 1 calc R .
C00Y C 0.70435(18) 0.44182(18) 0.32884(7) 0.0147(5) Uani 1 1 d . U
C00Z C 0.01479(18) -0.17529(19) 0.07531(7) 0.0165(5) Uani 1 1 d . U
C010 C 0.57148(18) 0.6257(2) 0.21470(7) 0.0192(6) Uani 1 1 d . U
H010 H 0.603485 0.548755 0.227974 0.023 Uiso 1 1 calc R .
C011 C 0.78652(19) 0.34057(19) 0.20724(7) 0.0171(5) Uani 1 1 d . U
H011 H 0.834287 0.350699 0.223709 0.021 Uiso 1 1 calc R .
C012 C -0.07072(18) 0.98479(19) 0.37060(7) 0.0158(5) Uani 1 1 d . U
C013 C 0.29571(18) 0.13152(19) 0.44043(7) 0.0171(5) Uani 1 1 d . U
H013 H 0.301639 0.195395 0.441986 0.021 Uiso 1 1 calc R .
C014 C 0.64161(19) -0.1432(2) 0.45985(8) 0.0210(6) Uani 1 1 d . U
H014 H 0.580035 -0.127835 0.476207 0.025 Uiso 1 1 calc R .
C015 C 0.72607(18) 0.42155(19) 0.17248(7) 0.0151(5) Uani 1 1 d . U
C016 C 0.17613(18) 0.17502(19) 0.15940(7) 0.0150(5) Uani 1 1 d . U
C017 C 0.43955(18) 0.27854(19) 0.39991(7) 0.0157(5) Uani 1 1 d . U
H017 H 0.402345 0.293016 0.374103 0.019 Uiso 1 1 calc R .
C018 C -0.30800(19) 0.1908(2) 0.05954(7) 0.0181(5) Uani 1 1 d . U
H018 H -0.380675 0.200301 0.063554 0.022 Uiso 1 1 calc R .
C019 C 0.77686(19) 0.2445(2) 0.21787(8) 0.0198(6) Uani 1 1 d . U
H019 H 0.818136 0.188490 0.241612 0.024 Uiso 1 1 calc R .
C01A C 1.06924(19) 0.2432(2) 0.27733(8) 0.0202(6) Uani 1 1 d . U
H01A H 1.097224 0.249823 0.251147 0.024 Uiso 1 1 calc R .
C01B C 0.62893(18) -0.07069(19) 0.42273(7) 0.0154(5) Uani 1 1 d . U
C01C C 0.81929(18) 0.57481(19) 0.31506(7) 0.0136(5) Uani 1 1 d . U
C01D C 0.61411(19) -0.05199(19) 0.06060(8) 0.0183(5) Uani 1 1 d . U
H01D H 0.579328 -0.037059 0.034248 0.022 Uiso 1 1 calc R .
C01E C 0.61382(18) 0.00264(19) 0.12484(7) 0.0155(5) Uani 1 1 d . U
C01F C 0.37441(19) -0.05159(19) 0.42508(7) 0.0171(5) Uani 1 1 d . U
H01F H 0.434893 -0.113434 0.416707 0.020 Uiso 1 1 calc R .
C01G C 0.60949(19) 0.3766(2) 0.29208(7) 0.0199(6) Uani 1 1 d . U
H01G H 0.610967 0.331251 0.274325 0.024 Uiso 1 1 calc R .
C01H C 0.19397(17) 0.54057(19) 0.33123(7) 0.0158(5) Uani 1 1 d . U
C01I C 0.56232(18) 0.02452(18) 0.08595(7) 0.0145(5) Uani 1 1 d . U
C01J C 0.90932(19) 0.5932(2) 0.31829(7) 0.0181(5) Uani 1 1 d . U
H01J H 0.979807 0.532875 0.330598 0.022 Uiso 1 1 calc R .
C01K C 0.01748(18) 0.26932(19) 0.10898(8) 0.0184(5) Uani 1 1 d . U
H01K H -0.018102 0.317393 0.083143 0.022 Uiso 1 1 calc R .
C01L C 0.95200(19) 0.6160(2) 0.20778(7) 0.0202(6) Uani 1 1 d . U
H01L H 0.949928 0.674375 0.218607 0.024 Uiso 1 1 calc R .
C01M C -0.04371(19) -0.1607(2) 0.03942(7) 0.0193(6) Uani 1 1 d . U
H01M H -0.090054 -0.087595 0.023225 0.023 Uiso 1 1 calc R .
C01N C 0.19088(19) 0.0345(2) 0.44881(7) 0.0191(6) Uani 1 1 d . U
H01N H 0.124149 0.032643 0.455753 0.023 Uiso 1 1 calc R .
C01O C 0.20008(19) 0.1262(2) 0.45189(7) 0.0208(6) Uani 1 1 d . U
H01O H 0.141079 0.185841 0.461830 0.025 Uiso 1 1 calc R .
C01P C -0.17013(18) 1.08538(19) 0.35662(8) 0.0194(6) Uani 1 1 d . U
H01P H -0.194563 1.109264 0.328278 0.023 Uiso 1 1 calc R .
C01Q C 0.98866(18) 0.22237(19) 0.35427(7) 0.0169(5) Uani 1 1 d . U
H01Q H 0.961443 0.215268 0.380570 0.020 Uiso 1 1 calc R .
C01R C 0.54921(19) 0.2360(2) 0.47532(7) 0.0189(6) Uani 1 1 d . U
H01R H 0.586653 0.222102 0.501010 0.023 Uiso 1 1 calc R .
C01S C 0.12330(18) 0.24922(19) 0.12171(7) 0.0154(5) Uani 1 1 d . U
C01T C -0.21469(18) 0.0857(2) 0.07126(7) 0.0162(5) Uani 1 1 d . U
H01T H -0.223524 0.022309 0.082061 0.019 Uiso 1 1 calc R .
C01U C 0.37383(18) 0.48495(19) 0.10875(8) 0.0192(6) Uani 1 1 d . U
C01V C 0.96018(18) 0.44249(19) 0.17757(7) 0.0162(5) Uani 1 1 d . U
H01V H 0.962827 0.382101 0.168026 0.019 Uiso 1 1 calc R .
C01W C 0.16105(17) 0.41009(19) 0.38112(8) 0.0181(5) Uani 1 1 d . U
H01W H 0.142734 0.387923 0.407802 0.022 Uiso 1 1 calc R .
C01X C 0.42940(18) 0.68591(19) 0.40653(8) 0.0174(5) Uani 1 1 d . U
C01Y C 1.0535(2) 0.5267(2) 0.20270(7) 0.0208(6) Uani 1 1 d . U
H01Y H 1.121043 0.525022 0.209439 0.025 Uiso 1 1 calc R .
C01Z C 0.27731(19) -0.0550(2) 0.43578(7) 0.0177(5) Uani 1 1 d . U
H01Z H 0.270435 -0.118292 0.434138 0.021 Uiso 1 1 calc R .
C020 C 1.07115(18) 0.1283(2) 0.34201(8) 0.0181(5) Uani 1 1 d . U
H020 H 1.100530 0.056508 0.359966 0.022 Uiso 1 1 calc R .
C021 C 0.48691(19) 0.3453(2) 0.45236(7) 0.0200(6) Uani 1 1 d . U
H021 H 0.481599 0.405804 0.462593 0.024 Uiso 1 1 calc R .
C022 C -0.29531(19) 0.2823(2) 0.04194(7) 0.0210(6) Uani 1 1 d . U
H022 H -0.359400 0.354510 0.033819 0.025 Uiso 1 1 calc R .
C023 C 0.36899(18) 0.45931(19) 0.15141(8) 0.0176(5) Uani 1 1 d . U
C024 C 0.7450(2) -0.2387(2) 0.47311(8) 0.0240(6) Uani 1 1 d . U
H024 H 0.753850 -0.289231 0.498375 0.029 Uiso 1 1 calc R .
C025 C 0.21820(18) 0.47072(19) 0.30341(8) 0.0191(6) Uani 1 1 d . U
H025 H 0.237987 0.491282 0.276809 0.023 Uiso 1 1 calc R .
C026 C -0.23350(19) 1.1507(2) 0.38352(8) 0.0205(6) Uani 1 1 d . U
H026 H -0.301519 1.218220 0.373683 0.025 Uiso 1 1 calc R .
C027 C 0.64728(19) 0.3112(2) 0.15881(8) 0.0221(6) Uani 1 1 d . U
H027 H 0.600171 0.300626 0.142184 0.027 Uiso 1 1 calc R .
C028 C 0.7071(2) 0.7665(2) 0.27884(8) 0.0214(6) Uani 1 1 d . U
H028 H 0.639147 0.825522 0.264160 0.026 Uiso 1 1 calc R .
C029 C -0.03485(18) 0.95126(19) 0.41234(7) 0.0164(5) Uani 1 1 d . U
C02A C -0.08659(19) -0.03501(19) 0.16451(7) 0.0165(5) Uani 1 1 d . U
H02A H -0.156037 0.013294 0.148639 0.020 Uiso 1 1 calc R .
C02B C 0.84043(18) 0.43107(19) 0.39610(7) 0.0152(5) Uani 1 1 d . U
C02C C 1.05812(19) 0.4394(2) 0.18786(7) 0.0182(5) Uani 1 1 d . U
H02C H 1.128355 0.377779 0.184823 0.022 Uiso 1 1 calc R .
C02D C -0.09974(19) 1.0188(2) 0.43933(8) 0.0208(6) Uani 1 1 d . U
H02D H -0.075889 0.996143 0.467707 0.025 Uiso 1 1 calc R .
C02E C -0.18922(19) 0.2689(2) 0.03614(7) 0.0204(6) Uani 1 1 d . U
H02E H -0.180923 0.331199 0.023044 0.024 Uiso 1 1 calc R .
C02F C 0.17734(19) -0.00148(19) 0.09566(8) 0.0198(6) Uani 1 1 d . U
H02F H 0.139803 0.029884 0.117887 0.024 Uiso 1 1 calc R .
C02G C 0.01323(19) -0.07985(19) 0.14512(7) 0.0167(5) Uani 1 1 d . U
C02H C 0.43302(19) 0.3663(2) 0.41506(8) 0.0200(6) Uani 1 1 d . U
H02H H 0.391154 0.441170 0.399562 0.024 Uiso 1 1 calc R .
C02I C 0.40873(18) 0.76111(19) 0.36871(8) 0.0184(6) Uani 1 1 d . U
C02J C -0.0340(2) -0.2537(2) 0.02739(8) 0.0229(6) Uani 1 1 d . U
H02J H -0.073561 -0.244418 0.002840 0.027 Uiso 1 1 calc R .
C02K C 0.50976(19) 0.4452(2) 0.30708(8) 0.0213(6) Uani 1 1 d . U
H02K H 0.442914 0.446682 0.299524 0.026 Uiso 1 1 calc R .
C02L C 0.32624(19) -0.0410(2) 0.05143(8) 0.0218(6) Uani 1 1 d . U
H02L H 0.390790 -0.036127 0.043193 0.026 Uiso 1 1 calc R .
C02M C 0.65631(18) 0.4068(2) 0.14814(8) 0.0201(6) Uani 1 1 d . U
H02M H 0.615147 0.462361 0.124290 0.024 Uiso 1 1 calc R .
C02N C 0.60348(18) 0.50998(19) 0.34398(7) 0.0172(5) Uani 1 1 d . U
H02N H 0.601439 0.555320 0.361847 0.021 Uiso 1 1 calc R .
C02O C 0.53103(19) 0.6417(2) 0.42982(8) 0.0224(6) Uani 1 1 d . U
H02O H 0.544805 0.592103 0.455757 0.027 Uiso 1 1 calc R .
C02P C 0.01555(19) 0.1485(2) 0.17144(8) 0.0217(6) Uani 1 1 d . U
H02P H -0.021820 0.115816 0.188565 0.026 Uiso 1 1 calc R .
C02Q C 0.72507(18) 0.58931(19) 0.10442(7) 0.0155(5) Uani 1 1 d . U
C02R C 0.8348(2) -0.2599(2) 0.44932(8) 0.0252(6) Uani 1 1 d . U
H02R H 0.905538 -0.324385 0.458697 0.030 Uiso 1 1 calc R .
C02S C 0.18487(18) 0.3419(2) 0.35303(8) 0.0215(6) Uani 1 1 d . U
H02S H 0.181351 0.274519 0.360528 0.026 Uiso 1 1 calc R .
C02T C 0.47943(18) 0.08905(19) 0.35095(7) 0.0162(5) Uani 1 1 d . U
C02U C 0.48479(19) 0.7065(2) 0.23162(8) 0.0232(6) Uani 1 1 d . U
H02U H 0.457240 0.685066 0.256307 0.028 Uiso 1 1 calc R .
C02V C 0.70650(19) 0.2307(2) 0.19360(8) 0.0214(6) Uani 1 1 d . U
H02V H 0.699130 0.165471 0.201005 0.026 Uiso 1 1 calc R .
C02W C 0.71494(19) -0.1486(2) 0.07356(8) 0.0207(6) Uani 1 1 d . U
H02W H 0.749472 -0.199699 0.056144 0.025 Uiso 1 1 calc R .
C02X C 0.90052(18) 0.47025(19) 0.41373(7) 0.0191(6) Uani 1 1 d . U
H02X H 0.931392 0.510331 0.396747 0.023 Uiso 1 1 calc R .
C02Y C 0.7956(2) 0.7851(2) 0.28433(8) 0.0246(6) Uani 1 1 d . U
H02Y H 0.786736 0.857824 0.274693 0.030 Uiso 1 1 calc R .
C02Z C 0.08169(19) -0.2826(2) 0.09951(8) 0.0220(6) Uani 1 1 d . U
H02Z H 0.120636 -0.292439 0.124294 0.026 Uiso 1 1 calc R .
C030 C 0.43877(19) 0.8185(2) 0.21225(8) 0.0244(6) Uani 1 1 d . U
H030 H 0.380009 0.874143 0.223888 0.029 Uiso 1 1 calc R .
C031 C 0.71998(19) -0.0940(2) 0.39870(8) 0.0216(6) Uani 1 1 d . U
H031 H 0.711232 -0.044896 0.373078 0.026 Uiso 1 1 calc R .
C032 C 0.40989(18) 0.06360(19) 0.33127(7) 0.0180(5) Uani 1 1 d . U
H032 H 0.365681 0.036648 0.346750 0.022 Uiso 1 1 calc R .
C033 C 0.12180(19) 0.1251(2) 0.18405(8) 0.0197(6) Uani 1 1 d . U
H033 H 0.157701 0.074951 0.209532 0.024 Uiso 1 1 calc R .
C034 C 0.36814(18) 0.5319(2) 0.17491(8) 0.0220(6) Uani 1 1 d . U
H034 H 0.366972 0.514194 0.203857 0.026 Uiso 1 1 calc R .
C035 C 0.21351(18) 0.3722(2) 0.31440(8) 0.0229(6) Uani 1 1 d . U
H035 H 0.229969 0.325633 0.295387 0.027 Uiso 1 1 calc R .
C036 C 1.11054(19) 0.1388(2) 0.30382(7) 0.0193(6) Uani 1 1 d . U
H036 H 1.166522 0.073950 0.295543 0.023 Uiso 1 1 calc R .
C037 C 0.56396(19) 0.7693(2) 0.15905(8) 0.0221(6) Uani 1 1 d . U
H037 H 0.590342 0.791025 0.134105 0.027 Uiso 1 1 calc R .
C038 C -0.0836(2) -0.0612(2) 0.20660(7) 0.0205(6) Uani 1 1 d . U
H038 H -0.151366 -0.031315 0.219666 0.025 Uiso 1 1 calc R .
C039 C 0.82427(19) 0.55289(19) 0.08460(7) 0.0173(5) Uani 1 1 d . U
H039 H 0.894475 0.515769 0.100198 0.021 Uiso 1 1 calc R .
C03A C 0.8966(2) 0.6982(2) 0.30374(8) 0.0225(6) Uani 1 1 d . U
H03A H 0.957316 0.710982 0.307038 0.027 Uiso 1 1 calc R .
C03B C 0.28859(19) -0.0947(2) 0.03135(7) 0.0222(6) Uani 1 1 d . U
H03B H 0.327263 -0.126696 0.009381 0.027 Uiso 1 1 calc R .
C03C C 0.71533(18) -0.09733(19) 0.13767(8) 0.0177(5) Uani 1 1 d . U
H03C H 0.749705 -0.114543 0.164312 0.021 Uiso 1 1 calc R .
C03D C -0.03575(19) 0.2196(2) 0.13377(8) 0.0214(6) Uani 1 1 d . U
H03D H -0.107726 0.234426 0.124907 0.026 Uiso 1 1 calc R .
C03E C 0.27108(19) 0.0057(2) 0.08329(8) 0.0223(6) Uani 1 1 d . U
H03E H 0.297350 0.042980 0.096820 0.027 Uiso 1 1 calc R .
C03F C 0.8199(2) 0.5709(2) 0.04250(7) 0.0214(6) Uani 1 1 d . U
H03F H 0.887517 0.544955 0.029226 0.026 Uiso 1 1 calc R .
C03G C 0.6227(2) 0.6458(2) 0.08062(8) 0.0241(6) Uani 1 1 d . U
H03G H 0.554656 0.671712 0.093607 0.029 Uiso 1 1 calc R .
C03H C 0.4058(2) 0.0779(2) 0.28901(8) 0.0224(6) Uani 1 1 d . U
H03H H 0.359040 0.059904 0.275626 0.027 Uiso 1 1 calc R .
C03I C 0.4687(2) 0.1180(2) 0.26612(8) 0.0237(6) Uani 1 1 d . U
H03I H 0.466201 0.126451 0.237186 0.028 Uiso 1 1 calc R .
C03J C 0.76602(19) -0.1711(2) 0.11216(8) 0.0206(6) Uani 1 1 d . U
H03J H 0.835870 -0.237243 0.120996 0.025 Uiso 1 1 calc R .
C03K C 0.50698(19) 0.5114(2) 0.33299(8) 0.0215(6) Uani 1 1 d . U
H03K H 0.438372 0.557976 0.343224 0.026 Uiso 1 1 calc R .
C03L C 0.37200(18) 0.5848(2) 0.09033(8) 0.0225(6) Uani 1 1 d . U
H03L H 0.372786 0.603820 0.061403 0.027 Uiso 1 1 calc R .
C03M C 0.0334(2) -0.3603(2) 0.05125(8) 0.0256(6) Uani 1 1 d . U
H03M H 0.040259 -0.423840 0.042891 0.031 Uiso 1 1 calc R .
C03N C 0.0173(2) -0.1307(2) 0.23017(8) 0.0250(6) Uani 1 1 d . U
H03N H 0.018596 -0.148758 0.259215 0.030 Uiso 1 1 calc R .
C03O C 0.6112(2) 0.6694(2) 0.41551(9) 0.0271(7) Uani 1 1 d . U
H03O H 0.679144 0.639992 0.431844 0.033 Uiso 1 1 calc R .
C03P C 0.49279(19) 0.7848(2) 0.35411(8) 0.0226(6) Uani 1 1 d . U
H03P H 0.481035 0.832383 0.327835 0.027 Uiso 1 1 calc R .
C03Q C 0.5412(2) 0.1318(2) 0.32759(8) 0.0224(6) Uani 1 1 d . U
H03Q H 0.587259 0.151112 0.340703 0.027 Uiso 1 1 calc R .
C03R C -0.19737(19) 1.1173(2) 0.42487(8) 0.0230(6) Uani 1 1 d . U
H03R H -0.240241 1.162588 0.443249 0.028 Uiso 1 1 calc R .
C03S C 0.8228(2) -0.1887(2) 0.41227(9) 0.0261(6) Uani 1 1 d . U
H03S H 0.884696 -0.204402 0.396084 0.031 Uiso 1 1 calc R .
C03T C 0.36905(19) 0.6562(2) 0.11373(9) 0.0267(6) Uani 1 1 d . U
H03T H 0.367065 0.724313 0.100841 0.032 Uiso 1 1 calc R .
C03U C 0.9152(2) 0.4508(2) 0.45583(8) 0.0247(6) Uani 1 1 d . U
H03U H 0.957118 0.476783 0.467675 0.030 Uiso 1 1 calc R .
C03V C 0.7187(2) 0.6263(2) 0.01934(8) 0.0263(6) Uani 1 1 d . U
H03V H 0.716728 0.638331 -0.009708 0.032 Uiso 1 1 calc R .
C03W C 0.0906(2) -0.3744(2) 0.08701(9) 0.0271(6) Uani 1 1 d . U
H03W H 0.136519 -0.447740 0.103188 0.033 Uiso 1 1 calc R .
C03X C 0.36899(19) 0.6287(2) 0.15606(9) 0.0265(6) Uani 1 1 d . U
H03X H 0.369536 0.676932 0.172104 0.032 Uiso 1 1 calc R .
C03Y C 0.4778(2) 0.8500(2) 0.17602(9) 0.0276(6) Uani 1 1 d . U
H03Y H 0.445521 0.927029 0.162799 0.033 Uiso 1 1 calc R .
C03Z C 0.5356(2) 0.1459(2) 0.28559(8) 0.0266(6) Uani 1 1 d . U
H03Z H 0.577891 0.174950 0.269851 0.032 Uiso 1 1 calc R .
C040 C 0.5932(2) 0.7399(2) 0.37748(9) 0.0264(7) Uani 1 1 d . U
H040 H 0.649261 0.757454 0.367392 0.032 Uiso 1 1 calc R .
C041 C 0.1141(2) -0.1485(2) 0.16904(8) 0.0258(6) Uani 1 1 d . U
H041 H 0.182328 -0.178358 0.156247 0.031 Uiso 1 1 calc R .
C042 C 0.1156(2) -0.1736(2) 0.21116(8) 0.0292(7) Uani 1 1 d . U
H042 H 0.184954 -0.220728 0.227221 0.035 Uiso 1 1 calc R .
C043 C 0.7951(2) 0.3730(2) 0.42175(8) 0.0238(6) Uani 1 1 d . U
H043 H 0.754205 0.345541 0.410203 0.029 Uiso 1 1 calc R .
C044 C 0.6202(2) 0.6641(2) 0.03847(8) 0.0302(7) Uani 1 1 d . U
H044 H 0.550381 0.702847 0.022519 0.036 Uiso 1 1 calc R .
C045 C 0.8696(2) 0.3942(2) 0.48088(8) 0.0301(7) Uani 1 1 d . U
H045 H 0.879691 0.381783 0.509828 0.036 Uiso 1 1 calc R .
C046 C 0.8097(2) 0.3556(2) 0.46393(8) 0.0309(7) Uani 1 1 d . U
H046 H 0.778062 0.316742 0.481218 0.037 Uiso 1 1 calc R .

loop_
_atom_site_aniso_label
_atom_site_aniso_U_11
_atom_site_aniso_U_22
_atom_site_aniso_U_33
_atom_site_aniso_U_23
_atom_site_aniso_U_13
_atom_site_aniso_U_12
V001 0.0127(2) 0.0117(2) 0.0177(2) -0.00427(18) 0.00091(17) -0.00520(17)
V002 0.0135(2) 0.0125(2) 0.0192(2) -0.00472(18) 0.00238(17) -0.00671(17)
S003 0.0150(3) 0.0176(3) 0.0195(4) -0.0058(3) 0.0017(2) -0.0086(3)
S004 0.0181(3) 0.0151(3) 0.0166(3) -0.0041(3) 0.0010(2) -0.0064(3)
S005 0.0179(3) 0.0154(3) 0.0177(4) -0.0046(3) 0.0018(3) -0.0078(3)
S006 0.0177(3) 0.0163(3) 0.0193(4) -0.0050(3) 0.0031(3) -0.0093(3)
S007 0.0151(3) 0.0161(3) 0.0204(4) -0.0034(3) 0.0016(3) -0.0067(3)
S008 0.0150(3) 0.0146(3) 0.0209(4) -0.0030(3) -0.0006(3) -0.0062(3)
S009 0.0159(3) 0.0155(3) 0.0219(4) -0.0026(3) 0.0001(3) -0.0085(3)
S00A 0.0185(3) 0.0148(3) 0.0227(4) -0.0033(3) 0.0030(3) -0.0089(3)
S00B 0.0158(3) 0.0162(3) 0.0174(4) -0.0049(3) 0.0000(2) -0.0042(3)
P00C 0.0142(3) 0.0126(3) 0.0137(3) -0.0032(3) 0.0012(2) -0.0065(3)
S00D 0.0157(3) 0.0158(3) 0.0199(4) -0.0054(3) 0.0001(3) -0.0066(3)
P00E 0.0146(3) 0.0133(3) 0.0150(4) -0.0032(3) 0.0027(3) -0.0073(3)
P00F 0.0144(3) 0.0135(3) 0.0143(3) -0.0041(3) 0.0025(3) -0.0073(3)
S00G 0.0219(3) 0.0183(3) 0.0199(4) -0.0034(3) 0.0014(3) -0.0123(3)
S00H 0.0209(3) 0.0153(3) 0.0199(4) -0.0053(3) 0.0024(3) -0.0086(3)
P00I 0.0136(3) 0.0126(3) 0.0169(4) -0.0035(3) 0.0014(3) -0.0065(3)
C00J 0.0179(12) 0.0141(13) 0.0166(14) -0.0018(10) 0.0028(10) -0.0078(10)
C00K 0.0127(11) 0.0145(12) 0.0108(13) -0.0028(10) 0.0001(9) -0.0064(10)
C00L 0.0116(11) 0.0137(12) 0.0170(14) -0.0050(10) -0.0005(10) -0.0063(10)
C00M 0.0142(12) 0.0169(13) 0.0150(13) -0.0054(10) 0.0047(10) -0.0090(10)
C00N 0.0164(12) 0.0144(12) 0.0114(13) -0.0060(10) 0.0034(10) -0.0075(10)
C00O 0.0167(12) 0.0182(13) 0.0168(14) -0.0023(11) 0.0026(10) -0.0088(10)
C00P 0.0164(12) 0.0138(13) 0.0185(14) -0.0010(11) -0.0017(10) -0.0064(10)
C00Q 0.0140(12) 0.0144(12) 0.0203(14) -0.0043(11) 0.0000(10) -0.0083(10)
C00R 0.0168(12) 0.0145(12) 0.0158(14) -0.0024(10) 0.0029(10) -0.0070(10)
C00S 0.0176(12) 0.0159(13) 0.0145(14) -0.0054(10) 0.0048(10) -0.0076(10)
C00T 0.0167(12) 0.0175(13) 0.0113(13) -0.0016(10) 0.0022(10) -0.0101(10)
C00U 0.0080(11) 0.0153(13) 0.0226(14) -0.0049(11) -0.0033(10) -0.0045(10)
C00V 0.0136(12) 0.0102(12) 0.0159(14) -0.0009(10) 0.0004(10) -0.0037(10)
C00W 0.0171(12) 0.0199(13) 0.0147(14) -0.0041(11) -0.0016(10) -0.0094(11)
C00X 0.0158(12) 0.0175(13) 0.0161(14) -0.0057(11) 0.0042(10) -0.0096(10)
C00Y 0.0144(12) 0.0117(12) 0.0175(14) -0.0006(10) 0.0015(10) -0.0072(10)
C00Z 0.0157(12) 0.0156(13) 0.0216(14) -0.0079(11) 0.0075(10) -0.0093(10)
C010 0.0173(12) 0.0169(13) 0.0210(15) -0.0041(11) -0.0013(11) -0.0066(11)
C011 0.0189(13) 0.0198(13) 0.0152(14) -0.0070(11) 0.0057(10) -0.0105(11)
C012 0.0144(12) 0.0149(13) 0.0221(14) -0.0060(11) 0.0037(10) -0.0096(10)
C013 0.0212(13) 0.0155(13) 0.0174(14) -0.0063(11) 0.0039(10) -0.0103(11)
C014 0.0201(13) 0.0208(14) 0.0212(15) -0.0087(11) 0.0021(11) -0.0078(11)
C015 0.0147(12) 0.0130(12) 0.0185(14) -0.0056(10) 0.0044(10) -0.0070(10)
C016 0.0162(12) 0.0128(12) 0.0182(14) -0.0088(10) 0.0052(10) -0.0069(10)
C017 0.0138(12) 0.0165(13) 0.0169(14) -0.0023(10) 0.0000(10) -0.0080(10)
C018 0.0163(12) 0.0232(14) 0.0156(14) -0.0047(11) 0.0006(10) -0.0100(11)
C019 0.0248(14) 0.0163(13) 0.0185(14) -0.0061(11) 0.0092(11) -0.0099(11)
C01A 0.0198(13) 0.0205(14) 0.0203(15) -0.0076(11) 0.0039(11) -0.0091(11)
C01B 0.0152(12) 0.0137(12) 0.0192(14) -0.0070(11) 0.0006(10) -0.0074(10)
C01C 0.0153(12) 0.0150(12) 0.0122(13) -0.0044(10) 0.0021(10) -0.0082(10)
C01D 0.0220(13) 0.0182(13) 0.0197(14) -0.0057(11) 0.0045(11) -0.0133(11)
C01E 0.0157(12) 0.0140(12) 0.0191(14) -0.0022(10) 0.0047(10) -0.0099(10)
C01F 0.0179(12) 0.0166(13) 0.0167(14) -0.0068(11) 0.0028(10) -0.0075(10)
C01G 0.0243(13) 0.0216(14) 0.0201(15) -0.0078(11) 0.0023(11) -0.0149(11)
C01H 0.0085(11) 0.0146(12) 0.0224(14) -0.0060(11) -0.0010(10) -0.0035(10)
C01I 0.0129(11) 0.0105(12) 0.0211(14) -0.0018(10) 0.0046(10) -0.0074(10)
C01J 0.0180(12) 0.0181(13) 0.0180(14) -0.0019(11) 0.0014(10) -0.0094(11)
C01K 0.0156(12) 0.0178(13) 0.0211(14) -0.0097(11) 0.0017(10) -0.0057(10)
C01L 0.0253(14) 0.0221(14) 0.0187(15) -0.0079(11) 0.0017(11) -0.0145(11)
C01M 0.0214(13) 0.0194(13) 0.0183(14) -0.0037(11) 0.0072(11) -0.0115(11)
C01N 0.0152(12) 0.0277(15) 0.0175(14) -0.0054(11) 0.0027(10) -0.0128(11)
C01O 0.0174(13) 0.0201(14) 0.0236(15) -0.0088(12) 0.0055(11) -0.0071(11)
C01P 0.0156(12) 0.0168(13) 0.0262(15) -0.0036(11) -0.0015(11) -0.0086(10)
C01Q 0.0157(12) 0.0186(13) 0.0176(14) -0.0021(11) 0.0024(10) -0.0102(10)
C01R 0.0202(13) 0.0228(14) 0.0160(14) -0.0073(11) 0.0010(10) -0.0111(11)
C01S 0.0168(12) 0.0139(12) 0.0186(14) -0.0107(11) 0.0072(10) -0.0074(10)
C01T 0.0197(12) 0.0178(13) 0.0154(14) -0.0036(11) 0.0022(10) -0.0125(11)
C01U 0.0124(12) 0.0163(13) 0.0296(16) -0.0039(11) -0.0016(11) -0.0079(10)
C01V 0.0171(12) 0.0144(13) 0.0154(14) -0.0026(10) 0.0017(10) -0.0067(10)
C01W 0.0110(12) 0.0168(13) 0.0252(15) -0.0034(11) -0.0037(10) -0.0060(10)
C01X 0.0145(12) 0.0150(13) 0.0264(15) -0.0132(11) 0.0045(10) -0.0071(10)
C01Y 0.0197(13) 0.0278(15) 0.0189(15) -0.0039(12) -0.0007(11) -0.0150(11)
C01Z 0.0210(13) 0.0166(13) 0.0185(14) -0.0030(11) -0.0004(10) -0.0117(11)
C020 0.0170(12) 0.0127(13) 0.0238(15) -0.0014(11) -0.0018(11) -0.0077(10)
C021 0.0236(13) 0.0181(13) 0.0223(15) -0.0083(11) 0.0033(11) -0.0118(11)
C022 0.0182(13) 0.0162(13) 0.0222(15) -0.0040(11) -0.0025(11) -0.0036(11)
C023 0.0098(11) 0.0125(12) 0.0283(15) -0.0036(11) -0.0020(10) -0.0040(10)
C024 0.0305(15) 0.0188(14) 0.0185(15) -0.0048(11) -0.0037(11) -0.0083(12)
C025 0.0154(12) 0.0200(14) 0.0212(15) -0.0063(11) -0.0024(10) -0.0073(11)
C026 0.0117(12) 0.0130(13) 0.0360(17) -0.0044(12) 0.0037(11) -0.0060(10)
C027 0.0166(13) 0.0204(14) 0.0345(17) -0.0134(12) 0.0028(11) -0.0102(11)
C028 0.0205(13) 0.0161(13) 0.0218(15) 0.0009(11) 0.0007(11) -0.0066(11)
C029 0.0139(12) 0.0146(13) 0.0229(15) -0.0054(11) 0.0041(10) -0.0084(10)
C02A 0.0168(12) 0.0159(13) 0.0187(14) -0.0048(11) 0.0022(10) -0.0092(10)
C02B 0.0152(12) 0.0126(12) 0.0136(13) -0.0025(10) -0.0010(10) -0.0038(10)
C02C 0.0160(12) 0.0178(13) 0.0182(14) -0.0028(11) 0.0010(10) -0.0069(10)
C02D 0.0237(13) 0.0211(14) 0.0214(15) -0.0079(11) 0.0087(11) -0.0131(11)
C02E 0.0246(14) 0.0153(13) 0.0236(15) -0.0026(11) 0.0008(11) -0.0123(11)
C02F 0.0180(13) 0.0181(13) 0.0251(15) -0.0118(11) 0.0051(11) -0.0077(11)
C02G 0.0208(13) 0.0156(13) 0.0148(13) -0.0036(10) 0.0034(10) -0.0099(11)
C02H 0.0194(13) 0.0138(13) 0.0250(15) -0.0030(11) 0.0012(11) -0.0074(11)
C02I 0.0168(12) 0.0166(13) 0.0257(15) -0.0138(11) 0.0059(11) -0.0080(10)
C02J 0.0262(14) 0.0284(15) 0.0237(15) -0.0125(12) 0.0091(11) -0.0187(12)
C02K 0.0179(13) 0.0243(14) 0.0266(16) -0.0054(12) 0.0025(11) -0.0142(11)
C02L 0.0179(13) 0.0258(15) 0.0241(15) -0.0028(12) 0.0034(11) -0.0138(11)
C02M 0.0170(13) 0.0155(13) 0.0264(15) -0.0068(11) 0.0025(11) -0.0062(11)
C02N 0.0203(13) 0.0160(13) 0.0187(14) -0.0086(11) 0.0061(10) -0.0100(11)
C02O 0.0208(13) 0.0200(14) 0.0269(16) -0.0140(12) 0.0025(11) -0.0070(11)
C02P 0.0220(13) 0.0239(14) 0.0299(16) -0.0176(12) 0.0167(12) -0.0159(12)
C02Q 0.0179(12) 0.0154(13) 0.0157(13) -0.0004(10) -0.0001(10) -0.0111(10)
C02R 0.0177(13) 0.0171(14) 0.0374(18) -0.0107(13) -0.0062(12) -0.0037(11)
C02S 0.0152(12) 0.0156(13) 0.0344(17) -0.0043(12) -0.0058(11) -0.0082(11)
C02T 0.0179(12) 0.0150(13) 0.0152(13) -0.0051(10) 0.0022(10) -0.0072(10)
C02U 0.0199(13) 0.0290(15) 0.0202(15) -0.0089(12) 0.0006(11) -0.0105(12)
C02V 0.0224(13) 0.0147(13) 0.0332(17) -0.0114(12) 0.0130(12) -0.0121(11)
C02W 0.0211(13) 0.0165(13) 0.0290(16) -0.0091(12) 0.0125(11) -0.0116(11)
C02X 0.0177(13) 0.0180(13) 0.0189(14) -0.0042(11) 0.0007(10) -0.0066(11)
C02Y 0.0292(15) 0.0166(14) 0.0288(16) -0.0031(12) 0.0067(12) -0.0128(12)
C02Z 0.0166(13) 0.0190(14) 0.0324(16) -0.0055(12) 0.0025(11) -0.0104(11)
C030 0.0146(13) 0.0233(14) 0.0356(17) -0.0168(13) 0.0030(11) -0.0057(11)
C031 0.0203(13) 0.0200(14) 0.0293(16) -0.0059(12) 0.0056(11) -0.0137(11)
C032 0.0173(12) 0.0182(13) 0.0195(14) -0.0059(11) 0.0030(10) -0.0089(11)
C033 0.0223(13) 0.0184(13) 0.0223(15) -0.0110(11) 0.0085(11) -0.0109(11)
C034 0.0151(12) 0.0204(14) 0.0281(16) -0.0098(12) -0.0037(11) -0.0049(11)
C035 0.0152(12) 0.0201(14) 0.0344(17) -0.0144(12) -0.0019(11) -0.0061(11)
C036 0.0178(13) 0.0153(13) 0.0244(15) -0.0077(11) 0.0029(11) -0.0066(11)
C037 0.0163(13) 0.0193(14) 0.0319(16) -0.0039(12) 0.0041(11) -0.0105(11)
C038 0.0246(13) 0.0182(14) 0.0204(15) -0.0058(11) 0.0077(11) -0.0116(11)
C039 0.0201(13) 0.0145(13) 0.0183(14) -0.0035(11) -0.0013(10) -0.0093(11)
C03A 0.0228(13) 0.0247(15) 0.0246(16) -0.0043(12) 0.0037(11) -0.0158(12)
C03B 0.0194(13) 0.0305(15) 0.0156(14) -0.0074(12) 0.0051(10) -0.0109(12)
C03C 0.0139(12) 0.0171(13) 0.0231(15) -0.0010(11) 0.0020(10) -0.0098(10)
C03D 0.0140(12) 0.0231(14) 0.0335(17) -0.0203(13) 0.0086(11) -0.0090(11)
C03E 0.0193(13) 0.0228(14) 0.0293(16) -0.0112(12) 0.0031(11) -0.0118(11)
C03F 0.0281(14) 0.0212(14) 0.0185(15) -0.0057(11) 0.0053(11) -0.0145(12)
C03G 0.0190(13) 0.0292(15) 0.0240(15) -0.0001(12) 0.0004(11) -0.0138(12)
C03H 0.0260(14) 0.0241(15) 0.0205(15) -0.0085(12) 0.0005(11) -0.0135(12)
C03I 0.0343(15) 0.0236(15) 0.0122(14) -0.0017(11) -0.0003(11) -0.0142(12)
C03J 0.0162(12) 0.0144(13) 0.0304(16) -0.0018(11) 0.0072(11) -0.0085(10)
C03K 0.0165(12) 0.0212(14) 0.0278(16) -0.0078(12) 0.0055(11) -0.0093(11)
C03L 0.0135(12) 0.0179(14) 0.0337(16) 0.0003(12) -0.0014(11) -0.0080(11)
C03M 0.0216(14) 0.0193(14) 0.0443(19) -0.0159(13) 0.0142(12) -0.0138(12)
C03N 0.0362(16) 0.0242(15) 0.0116(14) -0.0016(11) 0.0008(11) -0.0135(13)
C03O 0.0144(13) 0.0307(16) 0.0429(19) -0.0275(14) 0.0060(12) -0.0090(12)
C03P 0.0248(14) 0.0180(14) 0.0327(17) -0.0149(12) 0.0109(12) -0.0134(11)
C03Q 0.0284(14) 0.0287(15) 0.0204(15) -0.0083(12) 0.0045(11) -0.0209(12)
C03R 0.0214(13) 0.0170(14) 0.0330(17) -0.0091(12) 0.0111(12) -0.0105(11)
C03S 0.0189(13) 0.0187(14) 0.0460(19) -0.0140(13) 0.0094(12) -0.0111(11)
C03T 0.0136(13) 0.0152(14) 0.0494(19) -0.0009(13) -0.0057(12) -0.0076(11)
C03U 0.0285(15) 0.0225(15) 0.0240(16) -0.0059(12) -0.0044(12) -0.0125(12)
C03V 0.0347(16) 0.0313(16) 0.0151(15) -0.0008(12) -0.0008(12) -0.0194(13)
C03W 0.0178(13) 0.0157(14) 0.0474(19) -0.0077(13) 0.0034(12) -0.0077(11)
C03X 0.0139(13) 0.0164(14) 0.0483(19) -0.0141(13) -0.0064(12) -0.0036(11)
C03Y 0.0212(14) 0.0156(14) 0.0454(19) -0.0072(13) 0.0048(13) -0.0086(11)
C03Z 0.0381(16) 0.0316(16) 0.0200(15) -0.0053(12) 0.0084(12) -0.0251(13)
C040 0.0195(13) 0.0273(15) 0.0465(19) -0.0272(14) 0.0152(13) -0.0157(12)
C041 0.0205(13) 0.0280(15) 0.0214(15) -0.0065(12) 0.0026(11) -0.0059(12)
C042 0.0251(14) 0.0297(16) 0.0209(16) -0.0011(13) -0.0038(12) -0.0059(12)
C043 0.0368(15) 0.0232(15) 0.0159(14) -0.0046(11) 0.0011(12) -0.0180(12)
C044 0.0250(14) 0.0383(17) 0.0215(16) 0.0024(13) -0.0056(12) -0.0143(13)
C045 0.0482(18) 0.0270(16) 0.0145(15) -0.0022(12) -0.0043(13) -0.0185(14)
C046 0.0508(18) 0.0293(16) 0.0204(16) -0.0020(13) 0.0051(13) -0.0271(14)

loop_
_atom_type_symbol
_atom_type_description
_atom_type_scat_dispersion_real
_atom_type_scat_dispersion_imag
_atom_type_scat_source
C C 0.0033 0.0016 'International Tables Vol C Tables 4.2.6.8 and 6.1.1.4'
H H 0.0000 0.0000 'International Tables Vol C Tables 4.2.6.8 and 6.1.1.4'
P P 0.1023 0.0942 'International Tables Vol C Tables 4.2.6.8 and 6.1.1.4'
S S 0.1246 0.1234 'International Tables Vol C Tables 4.2.6.8 and 6.1.1.4'
V V 0.3005 0.5294 'International Tables Vol C Tables 4.2.6.8 and 6.1.1.4'

loop_
_geom_angle_atom_site_label_1
_geom_angle_atom_site_label_2
_geom_angle_atom_site_label_3
_geom_angle
S004 V001 S005 164.34(3)
S004 V001 S006 87.85(2)
S004 V001 S008 81.56(2)
S004 V001 S00A 109.54(3)
S004 V001 S00B 83.02(2)
S005 V001 S006 82.55(2)
S005 V001 S00A 83.02(2)
S008 V001 S005 109.92(2)
S008 V001 S006 85.95(2)
S008 V001 S00A 83.21(2)
S008 V001 S00B 158.56(3)
S00A V001 S006 157.80(3)
S00B V001 S005 88.26(2)
S00B V001 S006 108.29(3)
S00B V001 S00A 88.02(3)
S003 V002 S007 158.56(3)
S009 V002 S003 83.72(2)
S009 V002 S007 82.83(2)
S009 V002 S00D 108.52(3)
S00D V002 S003 82.98(2)
S00D V002 S007 85.55(2)
S00G V002 S003 109.71(3)
S00G V002 S007 87.49(2)
S00G V002 S009 161.45(3)
S00G V002 S00D 86.35(3)
S00H V002 S003 86.45(2)
S00H V002 S007 108.85(2)
S00H V002 S009 84.91(2)
S00H V002 S00D 161.78(3)
S00H V002 S00G 83.29(2)
C01E S003 V002 107.88(8)
C029 S004 V001 108.72(8)
C01H S005 V001 108.82(8)
C00U S006 V001 108.42(9)
C01S S007 V002 108.13(8)
C01X S008 V001 108.68(9)
C016 S009 V002 109.00(9)
C02I S00A V001 108.06(9)
C012 S00B V001 108.78(8)
C00L P00C C00Y 107.97(10)
C00L P00C C01C 111.07(11)
C00L P00C C02B 109.33(11)
C00Y P00C C01C 110.05(10)
C00Y P00C C02B 108.11(11)
C02B P00C C01C 110.24(11)
C01I S00D V002 108.21(8)
C00N P00E C00Z 111.95(11)
C00V P00E C00N 109.64(11)
C00V P00E C00Z 108.66(10)
C02G P00E C00N 109.32(10)
C02G P00E C00V 108.55(11)
C02G P00E C00Z 108.65(11)
C00K P00F C00M 108.48(10)
C00K P00F C02T 108.73(11)
C00M P00F C02T 109.69(11)
C01B P00F C00K 111.16(11)
C01B P00F C00M 109.59(10)
C01B P00F C02T 109.16(11)
C01U S00G V002 108.55(9)
C023 S00H V002 108.56(9)
C00Q P00I C00T 109.17(10)
C00Q P00I C015 108.89(11)
C00Q P00I C02Q 110.74(11)
C015 P00I C00T 111.21(11)
C02Q P00I C00T 109.04(11)
C02Q P00I C015 107.78(11)
C00T C00J H00J 120.1
C01L C00J H00J 120.1
C01L C00J C00T 119.9(2)
C013 C00K P00F 119.66(18)
C013 C00K C01F 119.9(2)
C01F C00K P00F 120.13(17)
C00P C00L P00C 121.08(18)
C00P C00L C01Q 120.0(2)
C01Q C00L P00C 118.57(18)
C00R C00M P00F 119.89(18)
C017 C00M P00F 119.75(17)
C017 C00M C00R 120.1(2)
C00X C00N P00E 119.77(17)
C00X C00N C01T 119.7(2)
C01T C00N P00E 120.09(18)
C01C C00O H00O 120.1
C028 C00O H00O 120.1
C028 C00O C01C 119.7(2)
C00L C00P H00P 120.0
C01A C00P C00L 120.0(2)
C01A C00P H00P 120.0
C010 C00Q P00I 119.26(18)
C037 C00Q P00I 121.34(19)
C037 C00Q C010 119.3(2)
C00M C00R H00R 120.1
C01R C00R C00M 119.8(2)
C01R C00R H00R 120.1
C00Y C00S H00S 120.1
C01G C00S H00S 120.1
C01G C00S C00Y 119.8(2)
C00J C00T P00I 119.93(17)
C00J C00T C01V 119.7(2)
C01V C00T P00I 119.91(17)
C01H C00U S006 119.47(18)
C01W C00U S006 121.69(19)
C01W C00U C01H 118.8(2)
C00W C00V P00E 120.75(17)
C02F C00V P00E 119.31(17)
C02F C00V C00W 119.9(2)
C00V C00W H00W 120.2
C03B C00W C00V 119.5(2)
C03B C00W H00W 120.2
C00N C00X H00X 120.1
C00N C00X C02E 119.8(2)
C02E C00X H00X 120.1
C00S C00Y P00C 120.53(17)
C00S C00Y C02N 119.8(2)
C02N C00Y P00C 119.60(17)
C01M C00Z P00E 121.31(18)
C01M C00Z C02Z 120.3(2)
C02Z C00Z P00E 118.25(18)
C00Q C010 H010 119.7
C02U C010 C00Q 120.5(2)
C02U C010 H010 119.7
C015 C011 H011 120.2
C015 C011 C019 119.6(2)
C019 C011 H011 120.2
C01P C012 S00B 122.03(19)
C01P C012 C029 119.0(2)
C029 C012 S00B 119.00(17)
C00K C013 H013 120.1
C01O C013 C00K 119.7(2)
C01O C013 H013 120.1
C01B C014 H014 120.1
C01B C014 C024 119.8(2)
C024 C014 H014 120.1
C011 C015 P00I 120.92(18)
C011 C015 C02M 120.4(2)
C02M C015 P00I 118.63(18)
C01S C016 S009 119.97(18)
C033 C016 S009 120.00(19)
C033 C016 C01S 120.0(2)
C00M C017 H017 120.3
C02H C017 C00M 119.4(2)
C02H C017 H017 120.3
C01T C018 H018 120.0
C01T C018 C022 119.9(2)
C022 C018 H018 120.0
C011 C019 H019 120.2
C011 C019 C02V 119.7(2)
C02V C019 H019 120.2
C00P C01A H01A 120.2
C00P C01A C036 119.7(2)
C036 C01A H01A 120.2
C014 C01B P00F 120.80(17)
C014 C01B C031 119.8(2)
C031 C01B P00F 119.30(19)
C00O C01C P00C 119.96(17)
C01J C01C P00C 120.27(17)
C01J C01C C00O 119.4(2)
C01I C01D H01D 119.7
C02W C01D H01D 119.7
C02W C01D C01I 120.7(2)
C01I C01E S003 119.75(17)
C01I C01E C03C 118.6(2)
C03C C01E S003 121.62(18)
C00K C01F H01F 120.0
C01Z C01F C00K 119.9(2)
C01Z C01F H01F 120.0
C00S C01G H01G 120.1
C02K C01G C00S 119.8(2)
C02K C01G H01G 120.1
C00U C01H S005 120.03(17)
C00U C01H C025 119.7(2)
C025 C01H S005 120.25(19)
C01D C01I S00D 120.27(18)
C01E C01I S00D 120.04(17)
C01E C01I C01D 119.7(2)
C01C C01J H01J 119.9
C03A C01J C01C 120.3(2)
C03A C01J H01J 119.9
C01S C01K H01K 119.7
C03D C01K H01K 119.7
C03D C01K C01S 120.6(2)
C00J C01L H01L 120.0
C01Y C01L C00J 119.9(2)
C01Y C01L H01L 120.0
C00Z C01M H01M 120.2
C02J C01M C00Z 119.6(2)
C02J C01M H01M 120.2
C01O C01N H01N 119.5
C01O C01N C01Z 121.0(2)
C01Z C01N H01N 119.5
C013 C01O H01O 120.0
C01N C01O C013 120.0(2)
C01N C01O H01O 120.0
C012 C01P H01P 119.5
C026 C01P C012 121.0(2)
C026 C01P H01P 119.5
C00L C01Q H01Q 120.2
C020 C01Q C00L 119.5(2)
C020 C01Q H01Q 120.2
C00R C01R H01R 120.1
C00R C01R C021 119.7(2)
C021 C01R H01R 120.1
C016 C01S S007 119.57(17)
C01K C01S S007 121.54(19)
C01K C01S C016 118.8(2)
C00N C01T H01T 119.9
C018 C01T C00N 120.1(2)
C018 C01T H01T 119.9
C023 C01U S00G 119.37(18)
C03L C01U S00G 121.4(2)
C03L C01U C023 119.3(2)
C00T C01V H01V 120.0
C02C C01V C00T 120.1(2)
C02C C01V H01V 120.0
C00U C01W H01W 119.6
C02S C01W C00U 120.8(2)
C02S C01W H01W 119.6
C02I C01X S008 120.01(18)
C02O C01X S008 120.8(2)
C02O C01X C02I 119.2(2)
C01L C01Y H01Y 119.6
C01L C01Y C02C 120.8(2)
C02C C01Y H01Y 119.6
C01F C01Z H01Z 120.3
C01N C01Z C01F 119.5(2)
C01N C01Z H01Z 120.3
C01Q C020 H020 119.9
C036 C020 C01Q 120.1(2)
C036 C020 H020 119.9
C01R C021 H021 119.7
C02H C021 C01R 120.6(2)
C02H C021 H021 119.7
C018 C022 H022 119.9
C018 C022 C02E 120.2(2)
C02E C022 H022 119.9
C01U C023 S00H 120.10(18)
C01U C023 C034 119.4(2)
C034 C023 S00H 120.5(2)
C014 C024 H024 120.1
C02R C024 C014 119.8(2)
C02R C024 H024 120.1
C01H C025 H025 119.7
C035 C025 C01H 120.7(2)
C035 C025 H025 119.7
C01P C026 H026 120.1
C01P C026 C03R 119.8(2)
C03R C026 H026 120.1
C02M C027 H027 119.9
C02M C027 C02V 120.2(2)
C02V C027 H027 119.9
C00O C028 H028 120.0
C00O C028 C02Y 120.1(2)
C02Y C028 H028 120.0
C012 C029 S004 120.42(17)
C012 C029 C02D 119.5(2)
C02D C029 S004 120.06(19)
C02G C02A H02A 120.1
C038 C02A H02A 120.1
C038 C02A C02G 119.8(2)
C02X C02B P00C 121.55(19)
C02X C02B C043 118.9(2)
C043 C02B P00C 119.40(18)
C01V C02C C01Y 119.6(2)
C01V C02C H02C 120.2
C01Y C02C H02C 120.2
C029 C02D H02D 119.8
C03R C02D C029 120.5(2)
C03R C02D H02D 119.8
C00X C02E H02E 120.0
C022 C02E C00X 120.0(2)
C022 C02E H02E 120.0
C00V C02F H02F 120.1
C03E C02F C00V 119.7(2)
C03E C02F H02F 120.1
C02A C02G P00E 121.61(18)
C041 C02G P00E 119.19(18)
C041 C02G C02A 119.1(2)
C017 C02H H02H 119.9
C021 C02H C017 120.2(2)
C021 C02H H02H 119.9
C01X C02I S00A 119.58(18)
C03P C02I S00A 121.4(2)
C03P C02I C01X 119.0(2)
C01M C02J H02J 120.0
C03M C02J C01M 119.9(2)
C03M C02J H02J 120.0
C01G C02K H02K 119.8
C03K C02K C01G 120.4(2)
C03K C02K H02K 119.8
C03B C02L H02L 119.7
C03E C02L H02L 119.7
C03E C02L C03B 120.5(2)
C015 C02M H02M 120.1
C027 C02M C015 119.7(2)
C027 C02M H02M 120.1
C00Y C02N H02N 120.0
C03K C02N C00Y 120.0(2)
C03K C02N H02N 120.0
C01X C02O H02O 119.6
C03O C02O C01X 120.8(3)
C03O C02O H02O 119.6
C033 C02P H02P 120.1
C03D C02P H02P 120.1
C03D C02P C033 119.8(2)
C039 C02Q P00I 120.21(17)
C039 C02Q C03G 118.8(2)
C03G C02Q P00I 120.64(18)
C024 C02R H02R 119.6
C03S C02R C024 120.8(2)
C03S C02R H02R 119.6
C01W C02S H02S 119.9
C035 C02S C01W 120.2(2)
C035 C02S H02S 119.9
C032 C02T P00F 120.59(19)
C032 C02T C03Q 119.4(2)
C03Q C02T P00F 119.81(18)
C010 C02U H02U 120.3
C030 C02U C010 119.5(2)
C030 C02U H02U 120.3
C019 C02V H02V 119.8
C027 C02V C019 120.4(2)
C027 C02V H02V 119.8
C01D C02W H02W 120.0
C01D C02W C03J 119.9(2)
C03J C02W H02W 120.0
C02B C02X H02X 120.0
C03U C02X C02B 120.0(2)
C03U C02X H02X 120.0
C028 C02Y H02Y 119.9
C03A C02Y C028 120.2(2)
C03A C02Y H02Y 119.9
C00Z C02Z H02Z 120.3
C03W C02Z C00Z 119.3(2)
C03W C02Z H02Z 120.3
C02U C030 H030 119.8
C02U C030 C03Y 120.5(2)
C03Y C030 H030 119.8
C01B C031 H031 120.0
C03S C031 C01B 120.0(2)
C03S C031 H031 120.0
C02T C032 H032 120.2
C03H C032 C02T 119.5(2)
C03H C032 H032 120.2
C016 C033 H033 119.8
C02P C033 C016 120.3(2)
C02P C033 H033 119.8
C023 C034 H034 119.9
C03X C034 C023 120.2(3)
C03X C034 H034 119.9
C025 C035 H035 120.0
C02S C035 C025 119.9(2)
C02S C035 H035 120.0
C01A C036 H036 119.7
C020 C036 C01A 120.7(2)
C020 C036 H036 119.7
C00Q C037 H037 119.9
C03Y C037 C00Q 120.2(2)
C03Y C037 H037 119.9
C02A C038 H038 119.6
C02A C038 C03N 120.7(2)
C03N C038 H038 119.6
C02Q C039 H039 120.1
C03F C039 C02Q 119.9(2)
C03F C039 H039 120.1
C01J C03A C02Y 120.1(2)
C01J C03A H03A 120.0
C02Y C03A H03A 120.0
C00W C03B H03B 119.9
C02L C03B C00W 120.2(2)
C02L C03B H03B 119.9
C01E C03C H03C 119.5
C03J C03C C01E 121.0(2)
C03J C03C H03C 119.5
C01K C03D C02P 120.4(2)
C01K C03D H03D 119.8
C02P C03D H03D 119.8
C02F C03E H03E 119.9
C02L C03E C02F 120.1(2)
C02L C03E H03E 119.9
C039 C03F H03F 119.6
C039 C03F C03V 120.8(2)
C03V C03F H03F 119.6
C02Q C03G H03G 119.8
C044 C03G C02Q 120.4(2)
C044 C03G H03G 119.8
C032 C03H H03H 119.6
C03I C03H C032 120.8(2)
C03I C03H H03H 119.6
C03H C03I H03I 120.2
C03H C03I C03Z 119.6(2)
C03Z C03I H03I 120.2
C02W C03J H03J 120.0
C03C C03J C02W 120.1(2)
C03C C03J H03J 120.0
C02K C03K H03K 119.9
C02N C03K C02K 120.1(2)
C02N C03K H03K 119.9
C01U C03L H03L 119.7
C03T C03L C01U 120.6(3)
C03T C03L H03L 119.7
C02J C03M H03M 119.8
C03W C03M C02J 120.4(2)
C03W C03M H03M 119.8
C038 C03N H03N 120.2
C042 C03N C038 119.5(2)
C042 C03N H03N 120.2
C02O C03O H03O 119.9
C02O C03O C040 120.2(2)
C040 C03O H03O 119.9
C02I C03P H03P 119.5
C040 C03P C02I 120.9(3)
C040 C03P H03P 119.5
C02T C03Q H03Q 119.9
C03Z C03Q C02T 120.2(2)
C03Z C03Q H03Q 119.9
C026 C03R H03R 119.9
C02D C03R C026 120.3(2)
C02D C03R H03R 119.9
C02R C03S C031 119.7(2)
C02R C03S H03S 120.1
C031 C03S H03S 120.1
C03L C03T H03T 119.9
C03L C03T C03X 120.2(2)
C03X C03T H03T 119.9
C02X C03U H03U 119.6
C045 C03U C02X 120.7(2)
C045 C03U H03U 119.6
C03F C03V H03V 120.1
C03F C03V C044 119.9(2)
C044 C03V H03V 120.1
C02Z C03W H03W 119.8
C03M C03W C02Z 120.4(2)
C03M C03W H03W 119.8
C034 C03X C03T 120.3(2)
C034 C03X H03X 119.8
C03T C03X H03X 119.8
C030 C03Y C037 120.0(2)
C030 C03Y H03Y 120.0
C037 C03Y H03Y 120.0
C03I C03Z H03Z 119.8
C03Q C03Z C03I 120.4(2)
C03Q C03Z H03Z 119.8
C03O C040 C03P 119.7(2)
C03O C040 H040 120.1
C03P C040 H040 120.1
C02G C041 H041 119.8
C042 C041 C02G 120.4(2)
C042 C041 H041 119.8
C03N C042 H042 119.8
C041 C042 C03N 120.5(2)
C041 C042 H042 119.8
C02B C043 H043 119.9
C046 C043 C02B 120.2(2)
C046 C043 H043 119.9
C03G C044 C03V 120.2(2)
C03G C044 H044 119.9
C03V C044 H044 119.9
C03U C045 H045 120.0
C046 C045 C03U 119.9(2)
C046 C045 H045 120.0
C043 C046 H046 119.9
C045 C046 C043 120.3(3)
C045 C046 H046 119.9

loop_
_geom_bond_atom_site_label_1
_geom_bond_atom_site_label_2
_geom_bond_distance
V001 S004 2.3574(7)
V001 S005 2.3749(7)
V001 S006 2.3861(7)
V001 S008 2.3653(7)
V001 S00A 2.3790(7)
V001 S00B 2.3662(7)
V002 S003 2.3819(7)
V002 S007 2.3886(7)
V002 S009 2.3655(7)
V002 S00D 2.3733(7)
V002 S00G 2.3628(7)
V002 S00H 2.3618(7)
S003 C01E 1.751(2)
S004 C029 1.741(2)
S005 C01H 1.745(2)
S006 C00U 1.750(2)
S007 C01S 1.752(2)
S008 C01X 1.746(2)
S009 C016 1.743(2)
S00A C02I 1.757(2)
S00B C012 1.751(2)
P00C C00L 1.791(2)
P00C C00Y 1.794(2)
P00C C01C 1.798(2)
P00C C02B 1.796(2)
S00D C01I 1.750(2)
P00E C00N 1.798(2)
P00E C00V 1.797(2)
P00E C00Z 1.799(2)
P00E C02G 1.795(2)
P00F C00K 1.796(2)
P00F C00M 1.798(2)
P00F C01B 1.796(2)
P00F C02T 1.798(2)
S00G C01U 1.752(2)
S00H C023 1.743(2)
P00I C00Q 1.793(2)
P00I C00T 1.801(2)
P00I C015 1.801(2)
P00I C02Q 1.797(2)
C00J H00J 0.9500
C00J C00T 1.393(3)
C00J C01L 1.382(3)
C00K C013 1.393(3)
C00K C01F 1.395(3)
C00L C00P 1.394(3)
C00L C01Q 1.397(3)
C00M C00R 1.397(3)
C00M C017 1.391(3)
C00N C00X 1.389(3)
C00N C01T 1.397(3)
C00O H00O 0.9500
C00O C01C 1.400(3)
C00O C028 1.379(3)
C00P H00P 0.9500
C00P C01A 1.385(3)
C00Q C010 1.393(3)
C00Q C037 1.391(3)
C00R H00R 0.9500
C00R C01R 1.379(3)
C00S H00S 0.9500
C00S C00Y 1.392(3)
C00S C01G 1.389(3)
C00T C01V 1.400(3)
C00U C01H 1.403(3)
C00U C01W 1.399(3)
C00V C00W 1.395(3)
C00V C02F 1.393(3)
C00W H00W 0.9500
C00W C03B 1.385(3)
C00X H00X 0.9500
C00X C02E 1.391(3)
C00Y C02N 1.397(3)
C00Z C01M 1.390(3)
C00Z C02Z 1.397(3)
C010 H010 0.9500
C010 C02U 1.388(3)
C011 H011 0.9500
C011 C015 1.386(3)
C011 C019 1.389(3)
C012 C01P 1.398(3)
C012 C029 1.400(3)
C013 H013 0.9500
C013 C01O 1.389(3)
C014 H014 0.9500
C014 C01B 1.385(3)
C014 C024 1.393(3)
C015 C02M 1.394(3)
C016 C01S 1.404(3)
C016 C033 1.399(3)
C017 H017 0.9500
C017 C02H 1.389(3)
C018 H018 0.9500
C018 C01T 1.384(3)
C018 C022 1.385(3)
C019 H019 0.9500
C019 C02V 1.390(3)
C01A H01A 0.9500
C01A C036 1.389(3)
C01B C031 1.401(3)
C01C C01J 1.393(3)
C01D H01D 0.9500
C01D C01I 1.404(3)
C01D C02W 1.379(3)
C01E C01I 1.403(3)
C01E C03C 1.404(3)
C01F H01F 0.9500
C01F C01Z 1.391(3)
C01G H01G 0.9500
C01G C02K 1.386(3)
C01H C025 1.407(3)
C01J H01J 0.9500
C01J C03A 1.374(3)
C01K H01K 0.9500
C01K C01S 1.402(3)
C01K C03D 1.388(3)
C01L H01L 0.9500
C01L C01Y 1.382(3)
C01M H01M 0.9500
C01M C02J 1.388(3)
C01N H01N 0.9500
C01N C01O 1.377(3)
C01N C01Z 1.383(3)
C01O H01O 0.9500
C01P H01P 0.9500
C01P C026 1.386(3)
C01Q H01Q 0.9500
C01Q C020 1.388(3)
C01R H01R 0.9500
C01R C021 1.392(3)
C01T H01T 0.9500
C01U C023 1.405(3)
C01U C03L 1.395(3)
C01V H01V 0.9500
C01V C02C 1.378(3)
C01W H01W 0.9500
C01W C02S 1.398(3)
C01X C02I 1.403(3)
C01X C02O 1.402(3)
C01Y H01Y 0.9500
C01Y C02C 1.388(3)
C01Z H01Z 0.9500
C020 H020 0.9500
C020 C036 1.379(3)
C021 H021 0.9500
C021 C02H 1.374(3)
C022 H022 0.9500
C022 C02E 1.388(3)
C023 C034 1.406(3)
C024 H024 0.9500
C024 C02R 1.386(3)
C025 H025 0.9500
C025 C035 1.385(3)
C026 H026 0.9500
C026 C03R 1.388(3)
C027 H027 0.9500
C027 C02M 1.378(3)
C027 C02V 1.380(3)
C028 H028 0.9500
C028 C02Y 1.388(3)
C029 C02D 1.409(3)
C02A H02A 0.9500
C02A C02G 1.402(3)
C02A C038 1.376(3)
C02B C02X 1.394(3)
C02B C043 1.398(3)
C02C H02C 0.9500
C02D H02D 0.9500
C02D C03R 1.376(3)
C02E H02E 0.9500
C02F H02F 0.9500
C02F C03E 1.384(3)
C02G C041 1.391(3)
C02H H02H 0.9500
C02I C03P 1.398(3)
C02J H02J 0.9500
C02J C03M 1.387(4)
C02K H02K 0.9500
C02K C03K 1.384(3)
C02L H02L 0.9500
C02L C03B 1.380(3)
C02L C03E 1.376(3)
C02M H02M 0.9500
C02N H02N 0.9500
C02N C03K 1.378(3)
C02O H02O 0.9500
C02O C03O 1.379(3)
C02P H02P 0.9500
C02P C033 1.390(3)
C02P C03D 1.388(3)
C02Q C039 1.400(3)
C02Q C03G 1.400(3)
C02R H02R 0.9500
C02R C03S 1.377(4)
C02S H02S 0.9500
C02S C035 1.381(3)
C02T C032 1.396(3)
C02T C03Q 1.396(3)
C02U H02U 0.9500
C02U C030 1.384(3)
C02V H02V 0.9500
C02W H02W 0.9500
C02W C03J 1.390(3)
C02X H02X 0.9500
C02X C03U 1.380(3)
C02Y H02Y 0.9500
C02Y C03A 1.380(3)
C02Z H02Z 0.9500
C02Z C03W 1.384(3)
C030 H030 0.9500
C030 C03Y 1.385(4)
C031 H031 0.9500
C031 C03S 1.386(3)
C032 H032 0.9500
C032 C03H 1.385(3)
C033 H033 0.9500
C034 H034 0.9500
C034 C03X 1.377(3)
C035 H035 0.9500
C036 H036 0.9500
C037 H037 0.9500
C037 C03Y 1.385(3)
C038 H038 0.9500
C038 C03N 1.386(3)
C039 H039 0.9500
C039 C03F 1.376(3)
C03A H03A 0.9500
C03B H03B 0.9500
C03C H03C 0.9500
C03C C03J 1.381(3)
C03D H03D 0.9500
C03E H03E 0.9500
C03F H03F 0.9500
C03F C03V 1.379(3)
C03G H03G 0.9500
C03G C044 1.378(3)
C03H H03H 0.9500
C03H C03I 1.379(3)
C03I H03I 0.9500
C03I C03Z 1.386(3)
C03J H03J 0.9500
C03K H03K 0.9500
C03L H03L 0.9500
C03L C03T 1.379(3)
C03M H03M 0.9500
C03M C03W 1.378(4)
C03N H03N 0.9500
C03N C042 1.379(3)
C03O H03O 0.9500
C03O C040 1.383(4)
C03P H03P 0.9500
C03P C040 1.388(3)
C03Q H03Q 0.9500
C03Q C03Z 1.377(3)
C03R H03R 0.9500
C03S H03S 0.9500
C03T H03T 0.9500
C03T C03X 1.388(4)
C03U H03U 0.9500
C03U C045 1.378(4)
C03V H03V 0.9500
C03V C044 1.381(3)
C03W H03W 0.9500
C03X H03X 0.9500
C03Y H03Y 0.9500
C03Z H03Z 0.9500
C040 H040 0.9500
C041 H041 0.9500
C041 C042 1.378(3)
C042 H042 0.9500
C043 H043 0.9500
C043 C046 1.385(3)
C044 H044 0.9500
C045 H045 0.9500
C045 C046 1.375(4)
C046 H046 0.9500
